data_7052515
loop_
_publ_author_name
'Gun'ko, Yurii K.'
'Reilly, Roisin'
'Kessler, Vadim G.'

_publ_section_title
;
 A convenient route to anionic and cyclic aluminosiloxanes: crystal
 structures of [PyH][&#xE010;Al{OSiPh2(OSiPh2)2O&#xE011;}2] and the first
 twelve-membered organic aluminosilicate Al2Si4O6 ring
;
_journal_issue 4
_journal_name_full 'New Journal of Chemistry'
_journal_page_first 528
_journal_page_last 530
_journal_paper_doi 10.1039/b009556g
_journal_volume 25
_journal_year 2001
_chemical_formula_sum 'C77 H66 Al N O8 Si6'
_chemical_formula_weight 1328.83
_chemical_name_systematic ?
_space_group_IT_number 2
_symmetry_cell_setting triclinic
_symmetry_space_group_name_Hall '-P 1'
_symmetry_space_group_name_H-M 'P -1'
_atom_sites_solution_hydrogens geom
_atom_sites_solution_primary direct
_atom_sites_solution_secondary difmap
_audit_creation_method SHELXL-97
_cell_angle_alpha 93.716(2)
_cell_angle_beta 93.872(2)
_cell_angle_gamma 107.226(2)
_cell_formula_units_Z 2
_cell_length_a 11.8800(9)
_cell_length_b 15.0636(12)
_cell_length_c 20.7172(17)
_cell_measurement_reflns_used 999(I>10sigma(I))
_cell_measurement_temperature 295(2)
_cell_measurement_theta_max 22.50
_cell_measurement_theta_min 1.42
_cell_volume 3519.1(5)
_computing_cell_refinement 'Bruker SMART'
_computing_data_collection 'Bruker SMART'
_computing_data_reduction 'Bruker SAINTPLUS'
_computing_molecular_graphics 'Bruker SHELXTL-NT'
_computing_publication_material 'Bruker SHELXTL-NT'
_computing_structure_refinement 'SHELXL-97 (Sheldrick, 1997)'
_computing_structure_solution 'SHELXS-97 (Sheldrick, 1990)'
_diffrn_ambient_temperature 295(2)
_diffrn_measured_fraction_theta_full 0.997
_diffrn_measured_fraction_theta_max 0.997
_diffrn_measurement_device_type 'SMART CCD 1K'
_diffrn_measurement_method 'Bruker SMART'
_diffrn_radiation_monochromator graphite
_diffrn_radiation_source 'fine-focus sealed tube'
_diffrn_radiation_type MoK\a
_diffrn_radiation_wavelength 0.71073
_diffrn_reflns_av_R_equivalents 0.0325
_diffrn_reflns_av_sigmaI/netI 0.0856
_diffrn_reflns_limit_h_max 8
_diffrn_reflns_limit_h_min -12
_diffrn_reflns_limit_k_max 16
_diffrn_reflns_limit_k_min -15
_diffrn_reflns_limit_l_max 22
_diffrn_reflns_limit_l_min -19
_diffrn_reflns_number 14160
_diffrn_reflns_theta_full 22.50
_diffrn_reflns_theta_max 22.50
_diffrn_reflns_theta_min 1.42
_exptl_absorpt_coefficient_mu 0.187
_exptl_absorpt_correction_type 'not applied'
_exptl_crystal_colour colorless
_exptl_crystal_density_diffrn 1.254
_exptl_crystal_density_meas ?
_exptl_crystal_density_method .
_exptl_crystal_description needle
_exptl_crystal_F_000 1392
_exptl_crystal_size_max 0.55
_exptl_crystal_size_mid 0.25
_exptl_crystal_size_min 0.20
_refine_diff_density_max 0.487
_refine_diff_density_min -0.269
_refine_diff_density_rms 0.046
_refine_ls_extinction_method none
_refine_ls_goodness_of_fit_ref 0.925
_refine_ls_hydrogen_treatment mixed
_refine_ls_matrix_type full
_refine_ls_number_parameters 838
_refine_ls_number_reflns 9181
_refine_ls_number_restraints 0
_refine_ls_restrained_S_all 0.925
_refine_ls_R_factor_all 0.1150
_refine_ls_R_factor_gt 0.0540
_refine_ls_shift/su_max 0.009
_refine_ls_shift/su_mean 0.001
_refine_ls_structure_factor_coef Fsqd
_refine_ls_weighting_details 'calc w==1/[\s^2^(Fo^2^)+(0.0651P)^2^+0.0000P] where P==(Fo^2^+2Fc^2^)/3'
_refine_ls_weighting_scheme calc
_refine_ls_wR_factor_gt 0.1125
_refine_ls_wR_factor_ref 0.1284
_reflns_number_gt 5292
_reflns_number_total 9181
_reflns_threshold_expression >2sigma(I)
_cod_data_source_file b009556g.txt
_cod_data_source_block alsi11m
_cod_depositor_comments
;
The following automatic conversions were performed:
'_symmetry_cell_setting' value 'Triclinic' changed to 'triclinic'
according to '/home/saulius/struct/CIF-dictionaries/cif_core.dic'
dictionary named 'cif_core.dic' version 2.4.1 from 2010-06-29.

Automatic conversion script
Id: cif_fix_enum 1527 2010-12-29 10:47:43Z saulius 
;
_cod_database_code 7052515

loop_
_symmetry_equiv_pos_as_xyz
'x, y, z'
'-x, -y, -z'

loop_
_atom_site_label
_atom_site_type_symbol
_atom_site_fract_x
_atom_site_fract_y
_atom_site_fract_z
_atom_site_U_iso_or_equiv
_atom_site_adp_type
_atom_site_occupancy
_atom_site_symmetry_multiplicity
_atom_site_calc_flag
_atom_site_refinement_flags
_atom_site_disorder_assembly
_atom_site_disorder_group
Si1 Si 0.45709(10) 0.95417(8) 0.30880(6) 0.0440(3) Uani 1 1 d . . .
Si2 Si 0.00391(10) 0.49314(8) 0.28162(6) 0.0443(3) Uani 1 1 d . . .
Si3 Si 0.21415(10) 0.88162(8) 0.14391(6) 0.0455(3) Uani 1 1 d . . .
Si4 Si 0.49767(10) 0.96722(8) 0.16553(6) 0.0446(3) Uani 1 1 d . . .
Si5 Si 0.09292(10) 0.67019(8) 0.37751(6) 0.0430(3) Uani 1 1 d . . .
Si6 Si 0.24566(10) 0.57468(8) 0.22446(6) 0.0439(3) Uani 1 1 d . . .
Al1 Al 0.23673(11) 0.77563(8) 0.26470(6) 0.0395(3) Uani 1 1 d . . .
O1 O 0.1371(2) 0.73756(17) 0.32183(13) 0.0472(7) Uani 1 1 d . . .
O2 O 0.2628(2) 0.68314(16) 0.22147(13) 0.0465(7) Uani 1 1 d . . .
O3 O 0.1701(2) 0.83543(16) 0.21034(12) 0.0436(7) Uani 1 1 d . . .
O4 O 0.3664(2) 0.85190(17) 0.30228(13) 0.0512(8) Uani 1 1 d . . .
O5 O 0.5286(2) 0.97633(17) 0.24377(13) 0.0496(7) Uani 1 1 d . . .
O6 O 0.1069(2) 0.51698(18) 0.23279(13) 0.0520(8) Uani 1 1 d . . .
O7 O 0.3582(2) 0.91474(18) 0.14685(13) 0.0520(8) Uani 1 1 d . . .
O8 O 0.0379(2) 0.56129(17) 0.34788(13) 0.0520(8) Uani 1 1 d . . .
C9 C 0.5706(4) 0.9679(3) 0.3780(2) 0.0451(11) Uani 1 1 d . . .
C10 C -0.1323(4) 0.5061(3) 0.2393(2) 0.0516(12) Uani 1 1 d . . .
C11 C 0.2078(4) 0.6719(3) 0.4434(2) 0.0462(11) Uani 1 1 d . . .
C12 C -0.0200(3) 0.3724(3) 0.3025(2) 0.0467(11) Uani 1 1 d . . .
C13 C 0.3779(4) 1.0431(3) 0.3210(2) 0.0478(11) Uani 1 1 d . . .
C14 C -0.0247(4) 0.7065(3) 0.4172(2) 0.0522(12) Uani 1 1 d . . .
C15 C 0.1641(4) 0.9870(3) 0.1337(2) 0.0488(11) Uani 1 1 d . . .
C16 C 0.2847(4) 0.5246(3) 0.1475(2) 0.0494(12) Uani 1 1 d . . .
C17 C 0.5380(4) 1.0863(3) 0.1387(2) 0.0514(12) Uani 1 1 d . . .
C18 C 0.5808(4) 0.8947(3) 0.1274(2) 0.0509(12) Uani 1 1 d . . .
C20 C 0.1527(4) 0.7956(3) 0.0724(2) 0.0535(12) Uani 1 1 d . . .
C21 C 0.3399(4) 0.5572(3) 0.2949(2) 0.0503(12) Uani 1 1 d . . .
C22 C 0.5499(5) 0.7995(3) 0.1341(2) 0.0765(16) Uani 1 1 d . . .
H22A H 0.4850 0.7722 0.1566 0.092 Uiso 1 1 calc R . .
C23 C 0.2616(4) 1.0186(3) 0.3381(2) 0.0608(13) Uani 1 1 d . . .
H23A H 0.2226 0.9565 0.3431 0.073 Uiso 1 1 calc R . .
C24 C 0.4306(4) 1.1364(3) 0.3145(2) 0.0618(14) Uani 1 1 d . . .
H24A H 0.5085 1.1553 0.3038 0.074 Uiso 1 1 calc R . .
C25 C -0.0252(5) 0.7985(4) 0.4218(3) 0.0802(16) Uani 1 1 d . . .
H25A H 0.0311 0.8419 0.4016 0.096 Uiso 1 1 calc R . .
C26 C 0.6783(5) 1.0329(4) 0.3840(3) 0.0852(17) Uani 1 1 d . . .
H26A H 0.6993 1.0714 0.3506 0.102 Uiso 1 1 calc R . .
C27 C 0.4911(5) 1.1070(4) 0.0808(3) 0.0788(16) Uani 1 1 d . . .
H27A H 0.4409 1.0583 0.0530 0.095 Uiso 1 1 calc R . .
C28 C 0.3222(4) 0.4718(3) 0.3228(2) 0.0629(14) Uani 1 1 d . . .
H28A H 0.2592 0.4205 0.3060 0.076 Uiso 1 1 calc R . .
C29 C 0.4349(5) 0.6298(4) 0.3232(3) 0.0748(16) Uani 1 1 d . . .
H29A H 0.4500 0.6875 0.3062 0.090 Uiso 1 1 calc R . .
C30 C 0.2250(5) 1.0727(3) 0.1658(2) 0.0714(15) Uani 1 1 d . . .
H30A H 0.2919 1.0776 0.1935 0.086 Uiso 1 1 calc R . .
C31 C 0.2574(6) 1.1758(5) 0.3401(3) 0.0882(19) Uani 1 1 d . . .
H31A H 0.2172 1.2196 0.3463 0.106 Uiso 1 1 calc R . .
C32 C 0.2031(5) 1.0844(4) 0.3477(2) 0.0800(17) Uani 1 1 d . . .
H32A H 0.1260 1.0661 0.3596 0.096 Uiso 1 1 calc R . .
C33 C -0.1401(5) 0.5259(3) 0.1756(3) 0.0739(15) Uani 1 1 d . . .
H33A H -0.0741 0.5345 0.1523 0.089 Uiso 1 1 calc R . .
C34 C 0.2763(5) 0.7531(4) 0.4752(3) 0.108(2) Uani 1 1 d . . .
H34A H 0.2705 0.8090 0.4610 0.130 Uiso 1 1 calc R . .
C35 C -0.2343(5) 0.4934(3) 0.2714(3) 0.0721(15) Uani 1 1 d . . .
H35A H -0.2322 0.4791 0.3144 0.087 Uiso 1 1 calc R . .
C36 C 0.6146(5) 1.1608(3) 0.1783(2) 0.0735(15) Uani 1 1 d . . .
H36A H 0.6512 1.1500 0.2168 0.088 Uiso 1 1 calc R . .
C37 C -0.1100(5) 0.6443(4) 0.4478(3) 0.0788(16) Uani 1 1 d . . .
H37A H -0.1130 0.5818 0.4463 0.095 Uiso 1 1 calc R . .
C38 C -0.0545(5) 0.1882(4) 0.3318(4) 0.0851(18) Uani 1 1 d . . .
H38A H -0.0660 0.1270 0.3416 0.102 Uiso 1 1 calc R . .
C39 C 0.6758(4) 0.9306(4) 0.0918(3) 0.0756(16) Uani 1 1 d . . .
H39A H 0.6978 0.9938 0.0853 0.091 Uiso 1 1 calc R . .
C40 C 0.7281(5) 0.9917(4) 0.4880(3) 0.0772(16) Uani 1 1 d . . .
H40A H 0.7795 1.0012 0.5255 0.093 Uiso 1 1 calc R . .
C41 C 0.0665(4) 0.9849(3) 0.0937(3) 0.0766(16) Uani 1 1 d . . .
H41A H 0.0224 0.9289 0.0708 0.092 Uiso 1 1 calc R . .
C42 C 0.3646(6) 0.6763(5) 0.5511(3) 0.099(2) Uani 1 1 d . . .
H42A H 0.4175 0.6771 0.5864 0.118 Uiso 1 1 calc R . .
C44 C 0.3958(5) 0.4624(4) 0.3741(3) 0.0792(16) Uani 1 1 d . . .
H44A H 0.3824 0.4050 0.3913 0.095 Uiso 1 1 calc R . .
C45 C 0.0316(5) 1.0644(4) 0.0865(3) 0.0917(19) Uani 1 1 d . . .
H45A H -0.0359 1.0604 0.0596 0.110 Uiso 1 1 calc R . .
C46 C 0.4884(6) 0.5363(5) 0.4003(3) 0.096(2) Uani 1 1 d . . .
H46A H 0.5382 0.5296 0.4350 0.115 Uiso 1 1 calc R . .
C47 C 0.3564(6) 0.7558(5) 0.5293(3) 0.124(3) Uani 1 1 d . . .
H47A H 0.4033 0.8128 0.5497 0.149 Uiso 1 1 calc R . .
C48 C 0.1425(7) 0.7436(6) -0.0400(3) 0.118(3) Uani 1 1 d . . .
H48A H 0.1732 0.7535 -0.0800 0.142 Uiso 1 1 calc R . .
C49 C 0.3020(6) 0.5731(3) 0.0942(3) 0.0946(19) Uani 1 1 d . . .
H49A H 0.2906 0.6317 0.0957 0.113 Uiso 1 1 calc R . .
C51 C 0.1948(5) 0.8061(4) 0.0130(3) 0.0983(19) Uani 1 1 d . . .
H51A H 0.2603 0.8566 0.0080 0.118 Uiso 1 1 calc R . .
C52 C -0.0291(6) 0.3476(3) 0.3638(3) 0.099(2) Uani 1 1 d . . .
H52A H -0.0239 0.3935 0.3971 0.119 Uiso 1 1 calc R . .
C53 C 0.3360(7) 0.5380(5) 0.0377(3) 0.129(3) Uani 1 1 d . . .
H53A H 0.3465 0.5728 0.0019 0.155 Uiso 1 1 calc R . .
C54 C -0.0281(6) 0.3020(4) 0.2560(3) 0.095(2) Uani 1 1 d . . .
H54A H -0.0214 0.3156 0.2130 0.114 Uiso 1 1 calc R . .
C56 C 0.5073(5) 0.6213(4) 0.3746(3) 0.103(2) Uani 1 1 d . . .
H56A H 0.5694 0.6726 0.3923 0.123 Uiso 1 1 calc R . .
C57 C -0.1893(7) 0.7661(6) 0.4838(3) 0.112(2) Uani 1 1 d . . .
H57A H -0.2449 0.7859 0.5054 0.134 Uiso 1 1 calc R . .
C58 C 0.0947(6) 1.1470(4) 0.1179(3) 0.0911(19) Uani 1 1 d . . .
H58A H 0.0727 1.2005 0.1121 0.109 Uiso 1 1 calc R . .
C59 C 0.3727(6) 1.2033(4) 0.3231(3) 0.0843(18) Uani 1 1 d . . .
H59A H 0.4106 1.2655 0.3176 0.101 Uiso 1 1 calc R . .
C60 C 0.0031(7) 0.6571(5) 0.0217(4) 0.135(3) Uani 1 1 d . . .
H60A H -0.0636 0.6070 0.0254 0.161 Uiso 1 1 calc R . .
C61 C 0.3010(5) 0.4379(4) 0.1421(3) 0.0864(17) Uani 1 1 d . . .
H61A H 0.2890 0.4015 0.1771 0.104 Uiso 1 1 calc R . .
C62 C 0.3351(6) 0.4040(5) 0.0855(3) 0.099(2) Uani 1 1 d . . .
H62A H 0.3452 0.3450 0.0827 0.119 Uiso 1 1 calc R . .
C63 C -0.0461(6) 0.2106(4) 0.2709(4) 0.105(2) Uani 1 1 d . . .
H63A H -0.0524 0.1643 0.2378 0.126 Uiso 1 1 calc R . .
C64 C -0.3419(7) 0.5210(4) 0.1788(5) 0.112(3) Uani 1 1 d . . .
H64A H -0.4115 0.5262 0.1583 0.135 Uiso 1 1 calc R . .
C65 C 0.5153(6) 1.1963(4) 0.0625(3) 0.104(2) Uani 1 1 d . . .
H65A H 0.4833 1.2073 0.0228 0.125 Uiso 1 1 calc R . .
C67 C 0.7081(7) 0.7832(6) 0.0749(4) 0.109(3) Uani 1 1 d . . .
H67A H 0.7515 0.7461 0.0584 0.131 Uiso 1 1 calc R . .
C68 C 0.7593(5) 1.0444(4) 0.4385(3) 0.097(2) Uani 1 1 d . . .
H68A H 0.8338 1.0881 0.4403 0.117 Uiso 1 1 calc R . .
C69 C 0.6125(7) 0.7448(4) 0.1086(3) 0.104(2) Uani 1 1 d . . .
H69A H 0.5902 0.6814 0.1140 0.125 Uiso 1 1 calc R . .
C70 C 0.0556(6) 0.7198(4) 0.0759(3) 0.103(2) Uani 1 1 d . . .
H70A H 0.0235 0.7098 0.1155 0.123 Uiso 1 1 calc R . .
C71 C -0.1051(7) 0.8280(5) 0.4547(3) 0.110(2) Uani 1 1 d . . .
H71A H -0.1017 0.8906 0.4571 0.132 Uiso 1 1 calc R . .
C72 C 0.7392(5) 0.8755(5) 0.0656(3) 0.107(2) Uani 1 1 d . . .
H72A H 0.8026 0.9015 0.0418 0.129 Uiso 1 1 calc R . .
C73 C -0.2443(7) 0.5333(4) 0.1454(4) 0.106(2) Uani 1 1 d . . .
H73A H -0.2476 0.5467 0.1022 0.127 Uiso 1 1 calc R . .
C74 C 0.1908(6) 1.1506(3) 0.1584(3) 0.0908(19) Uani 1 1 d . . .
H74A H 0.2340 1.2069 0.1813 0.109 Uiso 1 1 calc R . .
C75 C 0.0489(8) 0.6692(5) -0.0355(4) 0.113(3) Uani 1 1 d . . .
H75A H 0.0164 0.6268 -0.0714 0.135 Uiso 1 1 calc R . .
C76 C 0.6247(5) 0.9263(5) 0.4837(3) 0.101(2) Uani 1 1 d . . .
H76A H 0.6042 0.8889 0.5177 0.121 Uiso 1 1 calc R . .
C77 C 0.2186(5) 0.5947(4) 0.4678(3) 0.103(2) Uani 1 1 d . . .
H77A H 0.1723 0.5369 0.4483 0.124 Uiso 1 1 calc R . .
C78 C -0.0457(6) 0.2569(4) 0.3793(3) 0.111(2) Uani 1 1 d . . .
H78A H -0.0509 0.2430 0.4223 0.133 Uiso 1 1 calc R . .
C79 C -0.1923(5) 0.6754(6) 0.4814(3) 0.108(2) Uani 1 1 d . . .
H79A H -0.2493 0.6333 0.5021 0.129 Uiso 1 1 calc R . .
C81 C 0.6369(6) 1.2525(4) 0.1604(3) 0.097(2) Uani 1 1 d . . .
H81A H 0.6860 1.3024 0.1877 0.117 Uiso 1 1 calc R . .
C82 C -0.3383(5) 0.5011(4) 0.2422(4) 0.100(2) Uani 1 1 d . . .
H82A H -0.4047 0.4929 0.2652 0.120 Uiso 1 1 calc R . .
C83 C 0.2978(6) 0.5985(5) 0.5220(4) 0.131(3) Uani 1 1 d . . .
H83A H 0.3021 0.5429 0.5375 0.158 Uiso 1 1 calc R . .
C84 C 0.5861(7) 1.2677(4) 0.1030(4) 0.111(2) Uani 1 1 d . . .
H84A H 0.6004 1.3285 0.0915 0.133 Uiso 1 1 calc R . .
C85 C 0.5466(5) 0.9134(4) 0.4286(3) 0.0906(19) Uani 1 1 d . . .
H85A H 0.4752 0.8658 0.4260 0.109 Uiso 1 1 calc R . .
C86 C 0.3537(5) 0.4550(5) 0.0346(3) 0.096(2) Uani 1 1 d . . .
H86A H 0.3788 0.4323 -0.0029 0.116 Uiso 1 1 calc R . .
N19 N 0.9551(4) 0.8409(3) 0.24349(18) 0.0666(11) Uani 1 1 d . . .
H19A H 1.0235 0.8400 0.2327 0.080 Uiso 1 1 calc R . .
C43 C 0.8806(5) 0.7631(4) 0.2595(3) 0.0777(16) Uani 1 1 d . . .
H43A H 0.9030 0.7089 0.2598 0.093 Uiso 1 1 calc R . .
C50 C 0.8200(6) 0.9215(4) 0.2590(3) 0.0885(18) Uani 1 1 d . . .
H50A H 0.7995 0.9764 0.2584 0.106 Uiso 1 1 calc R . .
C55 C 0.9284(5) 0.9205(4) 0.2434(3) 0.0817(17) Uani 1 1 d . . .
H55A H 0.9833 0.9746 0.2328 0.098 Uiso 1 1 calc R . .
C66 C 0.7411(5) 0.8425(5) 0.2754(3) 0.095(2) Uani 1 1 d . . .
H66A H 0.6668 0.8432 0.2864 0.114 Uiso 1 1 calc R . .
C80 C 0.7717(5) 0.7620(4) 0.2757(3) 0.0906(18) Uani 1 1 d . . .
H80A H 0.7186 0.7074 0.2868 0.109 Uiso 1 1 calc R . .

loop_
_atom_site_aniso_label
_atom_site_aniso_U_11
_atom_site_aniso_U_22
_atom_site_aniso_U_33
_atom_site_aniso_U_23
_atom_site_aniso_U_13
_atom_site_aniso_U_12
Si1 0.0451(8) 0.0438(7) 0.0423(8) 0.0012(6) 0.0001(6) 0.0139(6)
Si2 0.0462(8) 0.0394(7) 0.0444(8) 0.0020(6) 0.0055(6) 0.0085(6)
Si3 0.0437(8) 0.0487(7) 0.0450(8) 0.0099(6) 0.0012(6) 0.0150(6)
Si4 0.0440(8) 0.0457(7) 0.0450(8) 0.0039(6) 0.0040(6) 0.0148(6)
Si5 0.0476(8) 0.0423(7) 0.0387(8) 0.0011(6) 0.0080(6) 0.0129(6)
Si6 0.0495(8) 0.0406(7) 0.0435(8) 0.0032(6) 0.0097(6) 0.0154(6)
Al1 0.0423(8) 0.0389(7) 0.0385(8) 0.0061(6) 0.0025(6) 0.0138(6)
O1 0.0539(18) 0.0456(16) 0.0450(18) 0.0105(14) 0.0150(14) 0.0160(14)
O2 0.0561(18) 0.0385(16) 0.0478(19) 0.0046(13) 0.0117(14) 0.0170(14)
O3 0.0450(17) 0.0456(16) 0.0431(18) 0.0114(13) 0.0031(14) 0.0167(14)
O4 0.0533(18) 0.0441(17) 0.053(2) 0.0067(14) -0.0028(15) 0.0106(14)
O5 0.0520(18) 0.0564(18) 0.0404(19) 0.0037(14) 0.0040(14) 0.0164(15)
O6 0.0511(18) 0.0519(18) 0.0471(19) 0.0023(14) 0.0120(15) 0.0052(15)
O7 0.0398(18) 0.0576(18) 0.058(2) 0.0049(15) 0.0017(15) 0.0143(15)
O8 0.063(2) 0.0424(16) 0.0433(19) -0.0014(14) 0.0061(15) 0.0051(15)
C9 0.048(3) 0.045(3) 0.044(3) 0.003(2) 0.005(2) 0.018(2)
C10 0.054(3) 0.038(3) 0.056(3) 0.002(2) -0.002(3) 0.005(2)
C11 0.055(3) 0.030(2) 0.049(3) 0.000(2) 0.007(2) 0.007(2)
C12 0.041(3) 0.042(3) 0.054(3) 0.012(2) 0.008(2) 0.004(2)
C13 0.058(3) 0.047(3) 0.039(3) -0.002(2) 0.000(2) 0.019(2)
C14 0.051(3) 0.064(3) 0.041(3) -0.001(2) 0.002(2) 0.019(3)
C15 0.051(3) 0.058(3) 0.041(3) 0.014(2) 0.003(2) 0.020(2)
C16 0.052(3) 0.043(3) 0.053(3) -0.004(2) 0.009(2) 0.014(2)
C17 0.050(3) 0.051(3) 0.052(3) 0.004(2) 0.008(2) 0.013(2)
C18 0.048(3) 0.055(3) 0.049(3) -0.005(2) -0.004(2) 0.019(2)
C20 0.051(3) 0.058(3) 0.052(3) 0.005(2) -0.002(3) 0.018(3)
C21 0.052(3) 0.048(3) 0.052(3) 0.002(2) 0.006(2) 0.017(2)
C22 0.108(4) 0.062(4) 0.074(4) 0.000(3) 0.018(3) 0.046(3)
C23 0.068(4) 0.068(3) 0.052(3) -0.004(2) 0.005(3) 0.030(3)
C24 0.067(3) 0.051(3) 0.069(4) -0.006(2) -0.002(3) 0.024(3)
C25 0.100(4) 0.078(4) 0.078(4) 0.006(3) 0.030(3) 0.046(3)
C26 0.075(4) 0.095(4) 0.068(4) 0.022(3) -0.008(3) -0.002(3)
C27 0.086(4) 0.068(4) 0.077(4) 0.018(3) -0.009(3) 0.016(3)
C28 0.075(4) 0.056(3) 0.063(4) 0.005(3) 0.003(3) 0.030(3)
C29 0.077(4) 0.072(4) 0.078(4) 0.023(3) -0.010(3) 0.027(3)
C30 0.078(4) 0.067(3) 0.076(4) 0.001(3) -0.016(3) 0.037(3)
C31 0.105(5) 0.089(5) 0.085(5) -0.024(4) -0.015(4) 0.061(4)
C32 0.076(4) 0.101(5) 0.072(4) -0.013(3) 0.002(3) 0.044(4)
C33 0.079(4) 0.068(3) 0.068(4) 0.010(3) -0.009(3) 0.014(3)
C34 0.112(5) 0.091(5) 0.105(5) 0.017(4) -0.028(4) 0.012(4)
C35 0.060(4) 0.072(4) 0.083(4) 0.003(3) 0.009(3) 0.019(3)
C36 0.091(4) 0.060(3) 0.061(4) 0.009(3) 0.017(3) 0.007(3)
C37 0.075(4) 0.092(4) 0.074(4) 0.009(3) 0.032(3) 0.026(3)
C38 0.086(4) 0.053(4) 0.123(6) 0.031(4) 0.018(4) 0.024(3)
C39 0.057(3) 0.079(4) 0.089(4) -0.019(3) 0.018(3) 0.020(3)
C40 0.074(4) 0.102(4) 0.054(4) 0.001(3) -0.010(3) 0.028(4)
C41 0.071(4) 0.072(4) 0.086(4) 0.014(3) -0.016(3) 0.025(3)
C42 0.116(5) 0.078(4) 0.093(5) 0.008(4) -0.047(4) 0.028(4)
C44 0.104(5) 0.084(4) 0.072(4) 0.022(3) 0.006(4) 0.058(4)
C45 0.085(4) 0.095(4) 0.108(5) 0.020(4) -0.019(4) 0.050(4)
C46 0.098(5) 0.116(5) 0.085(5) 0.009(4) -0.025(4) 0.059(4)
C47 0.123(6) 0.120(6) 0.096(6) -0.004(4) -0.048(5) 0.002(5)
C48 0.113(6) 0.182(8) 0.053(4) -0.024(5) 0.011(4) 0.041(6)
C49 0.171(6) 0.053(3) 0.060(4) 0.004(3) 0.046(4) 0.027(4)
C51 0.085(4) 0.128(5) 0.064(4) -0.015(4) 0.013(4) 0.010(4)
C52 0.164(6) 0.040(3) 0.076(5) 0.008(3) 0.009(4) 0.005(3)
C53 0.239(9) 0.073(4) 0.065(5) -0.001(4) 0.058(5) 0.023(5)
C54 0.174(6) 0.057(4) 0.060(4) 0.007(3) 0.028(4) 0.040(4)
C56 0.090(5) 0.095(5) 0.110(5) 0.013(4) -0.036(4) 0.018(4)
C57 0.105(6) 0.163(8) 0.092(6) -0.016(5) 0.019(4) 0.082(6)
C58 0.129(6) 0.076(4) 0.088(5) 0.020(3) -0.004(4) 0.061(4)
C59 0.099(5) 0.057(3) 0.097(5) -0.010(3) -0.012(4) 0.032(4)
C60 0.147(7) 0.106(5) 0.096(6) -0.021(5) -0.016(5) -0.033(5)
C61 0.130(5) 0.085(4) 0.067(4) 0.002(3) 0.022(4) 0.064(4)
C62 0.123(5) 0.104(5) 0.090(5) -0.025(4) 0.009(4) 0.071(4)
C63 0.169(7) 0.053(4) 0.106(6) 0.003(4) 0.049(5) 0.046(4)
C64 0.094(6) 0.079(4) 0.159(9) -0.001(5) -0.056(6) 0.035(4)
C65 0.118(5) 0.079(4) 0.111(6) 0.050(4) 0.000(4) 0.016(4)
C67 0.091(5) 0.125(7) 0.123(6) -0.041(5) -0.004(5) 0.065(5)
C68 0.071(4) 0.106(5) 0.086(5) 0.015(4) -0.025(4) -0.011(3)
C69 0.147(7) 0.073(4) 0.109(6) -0.008(4) 0.006(5) 0.061(5)
C70 0.122(5) 0.089(4) 0.063(4) -0.019(3) 0.010(4) -0.015(4)
C71 0.136(6) 0.115(6) 0.107(6) 0.009(4) 0.050(5) 0.073(5)
C72 0.058(4) 0.122(6) 0.132(6) -0.043(5) 0.026(4) 0.021(4)
C73 0.116(6) 0.102(5) 0.098(6) 0.021(4) -0.034(5) 0.037(5)
C74 0.127(5) 0.062(4) 0.090(5) -0.004(3) -0.020(4) 0.046(4)
C75 0.140(7) 0.124(6) 0.073(5) -0.037(5) -0.024(5) 0.054(5)
C76 0.073(4) 0.132(5) 0.086(5) 0.042(4) -0.018(4) 0.014(4)
C77 0.100(5) 0.085(4) 0.107(5) 0.012(4) -0.035(4) 0.010(4)
C78 0.173(7) 0.065(4) 0.079(5) 0.026(4) 0.006(4) 0.011(4)
C79 0.080(5) 0.152(7) 0.093(5) 0.004(5) 0.047(4) 0.032(5)
C81 0.122(5) 0.054(4) 0.096(5) -0.004(3) 0.029(4) -0.005(3)
C82 0.063(4) 0.087(4) 0.150(7) -0.006(4) -0.004(5) 0.029(3)
C83 0.134(6) 0.115(6) 0.136(7) 0.039(5) -0.057(5) 0.034(5)
C84 0.141(7) 0.063(4) 0.128(7) 0.031(4) 0.020(5) 0.026(4)
C85 0.061(4) 0.105(4) 0.093(5) 0.037(4) -0.017(3) 0.006(3)
C86 0.100(5) 0.111(6) 0.069(5) -0.028(4) 0.034(4) 0.020(4)
N19 0.054(3) 0.093(3) 0.061(3) 0.000(3) 0.003(2) 0.037(3)
C43 0.074(4) 0.068(4) 0.097(5) 0.006(3) 0.007(4) 0.031(3)
C50 0.090(5) 0.077(4) 0.111(5) -0.006(4) 0.002(4) 0.050(4)
C55 0.080(4) 0.066(4) 0.103(5) -0.001(3) 0.009(3) 0.030(3)
C66 0.061(4) 0.101(5) 0.130(6) -0.023(4) 0.006(4) 0.043(4)
C80 0.064(4) 0.080(4) 0.122(6) 0.001(4) 0.018(4) 0.013(3)

loop_
_atom_type_symbol
_atom_type_description
_atom_type_scat_dispersion_real
_atom_type_scat_dispersion_imag
_atom_type_scat_source
C C 0.0033 0.0016 'International Tables Vol C Tables 4.2.6.8 and 6.1.1.4'
H H 0.0000 0.0000 'International Tables Vol C Tables 4.2.6.8 and 6.1.1.4'
N N 0.0061 0.0033 'International Tables Vol C Tables 4.2.6.8 and 6.1.1.4'
O O 0.0106 0.0060 'International Tables Vol C Tables 4.2.6.8 and 6.1.1.4'
Al Al 0.0645 0.0514 'International Tables Vol C Tables 4.2.6.8 and 6.1.1.4'
Si Si 0.0817 0.0704 'International Tables Vol C Tables 4.2.6.8 and 6.1.1.4'

loop_
_geom_angle_atom_site_label_1
_geom_angle_atom_site_label_2
_geom_angle_atom_site_label_3
_geom_angle
_geom_angle_site_symmetry_1
_geom_angle_site_symmetry_3
_geom_angle_publ_flag
O4 Si1 O5 111.97(15) . . ?
O4 Si1 C9 110.27(17) . . ?
O5 Si1 C9 106.66(18) . . ?
O4 Si1 C13 110.53(18) . . ?
O5 Si1 C13 107.60(18) . . ?
C9 Si1 C13 109.69(18) . . ?
O8 Si2 O6 112.40(15) . . ?
O8 Si2 C12 108.39(19) . . ?
O6 Si2 C12 108.31(18) . . ?
O8 Si2 C10 109.00(18) . . ?
O6 Si2 C10 108.0(2) . . ?
C12 Si2 C10 110.73(18) . . ?
O7 Si3 O3 110.43(14) . . ?
O7 Si3 C20 109.16(19) . . ?
O3 Si3 C20 110.11(19) . . ?
O7 Si3 C15 107.68(18) . . ?
O3 Si3 C15 110.44(17) . . ?
C20 Si3 C15 108.97(19) . . ?
O7 Si4 O5 110.32(16) . . ?
O7 Si4 C17 110.33(17) . . ?
O5 Si4 C17 107.72(18) . . ?
O7 Si4 C18 107.53(17) . . ?
O5 Si4 C18 108.54(17) . . ?
C17 Si4 C18 112.4(2) . . ?
O1 Si5 O8 111.54(15) . . ?
O1 Si5 C11 115.42(18) . . ?
O8 Si5 C11 106.09(16) . . ?
O1 Si5 C14 108.46(18) . . ?
O8 Si5 C14 108.61(19) . . ?
C11 Si5 C14 106.43(19) . . ?
O2 Si6 O6 111.18(15) . . ?
O2 Si6 C21 109.56(17) . . ?
O6 Si6 C21 108.49(18) . . ?
O2 Si6 C16 110.27(18) . . ?
O6 Si6 C16 106.99(16) . . ?
C21 Si6 C16 110.31(19) . . ?
O2 Al1 O4 111.26(14) . . ?
O2 Al1 O1 111.30(13) . . ?
O4 Al1 O1 109.88(14) . . ?
O2 Al1 O3 108.59(13) . . ?
O4 Al1 O3 109.22(13) . . ?
O1 Al1 O3 106.45(13) . . ?
Si5 O1 Al1 149.17(17) . . ?
Si6 O2 Al1 140.65(19) . . ?
Si3 O3 Al1 130.69(17) . . ?
Si1 O4 Al1 147.40(17) . . ?
Si4 O5 Si1 137.90(18) . . ?
Si2 O6 Si6 145.94(18) . . ?
Si4 O7 Si3 164.4(2) . . ?
Si2 O8 Si5 143.95(19) . . ?
C26 C9 C85 115.3(4) . . ?
C26 C9 Si1 124.1(4) . . ?
C85 C9 Si1 120.5(4) . . ?
C33 C10 C35 116.5(5) . . ?
C33 C10 Si2 123.2(4) . . ?
C35 C10 Si2 120.2(4) . . ?
C77 C11 C34 115.5(5) . . ?
C77 C11 Si5 122.9(4) . . ?
C34 C11 Si5 121.1(4) . . ?
C52 C12 C54 115.7(4) . . ?
C52 C12 Si2 123.1(4) . . ?
C54 C12 Si2 121.1(4) . . ?
C24 C13 C23 116.3(4) . . ?
C24 C13 Si1 122.2(4) . . ?
C23 C13 Si1 121.5(4) . . ?
C37 C14 C25 116.7(5) . . ?
C37 C14 Si5 121.5(4) . . ?
C25 C14 Si5 121.6(4) . . ?
C41 C15 C30 115.5(4) . . ?
C41 C15 Si3 122.9(4) . . ?
C30 C15 Si3 121.6(3) . . ?
C49 C16 C61 116.4(5) . . ?
C49 C16 Si6 121.6(3) . . ?
C61 C16 Si6 122.0(4) . . ?
C27 C17 C36 116.7(4) . . ?
C27 C17 Si4 122.7(3) . . ?
C36 C17 Si4 120.6(4) . . ?
C39 C18 C22 116.5(5) . . ?
C39 C18 Si4 123.1(4) . . ?
C22 C18 Si4 120.4(4) . . ?
C51 C20 C70 115.9(5) . . ?
C51 C20 Si3 123.1(4) . . ?
C70 C20 Si3 120.9(4) . . ?
C29 C21 C28 115.4(4) . . ?
C29 C21 Si6 120.5(3) . . ?
C28 C21 Si6 124.0(3) . . ?
C69 C22 C18 121.7(6) . . ?
C32 C23 C13 121.7(5) . . ?
C13 C24 C59 122.8(5) . . ?
C71 C25 C14 122.7(6) . . ?
C9 C26 C68 122.5(5) . . ?
C65 C27 C17 122.8(5) . . ?
C44 C28 C21 121.5(5) . . ?
C56 C29 C21 123.3(5) . . ?
C74 C30 C15 122.5(5) . . ?
C32 C31 C59 119.8(5) . . ?
C31 C32 C23 120.5(5) . . ?
C10 C33 C73 121.4(6) . . ?
C11 C34 C47 122.1(6) . . ?
C82 C35 C10 122.7(6) . . ?
C17 C36 C81 120.4(5) . . ?
C14 C37 C79 120.2(5) . . ?
C63 C38 C78 118.4(5) . . ?
C18 C39 C72 122.1(5) . . ?
C76 C40 C68 120.2(5) . . ?
C15 C41 C45 121.8(5) . . ?
C83 C42 C47 118.6(6) . . ?
C46 C44 C28 120.8(5) . . ?
C58 C45 C41 120.7(5) . . ?
C44 C46 C56 119.1(5) . . ?
C42 C47 C34 119.8(6) . . ?
C75 C48 C51 121.8(7) . . ?
C16 C49 C53 121.9(5) . . ?
C20 C51 C48 121.5(6) . . ?
C12 C52 C78 122.8(5) . . ?
C86 C53 C49 120.3(6) . . ?
C12 C54 C63 121.9(5) . . ?
C29 C56 C46 119.8(5) . . ?
C71 C57 C79 119.9(7) . . ?
C45 C58 C74 118.6(5) . . ?
C31 C59 C24 118.9(5) . . ?
C75 C60 C70 120.0(7) . . ?
C16 C61 C62 120.9(6) . . ?
C86 C62 C61 120.8(6) . . ?
C38 C63 C54 121.1(5) . . ?
C73 C64 C82 120.5(7) . . ?
C84 C65 C27 119.2(6) . . ?
C72 C67 C69 119.9(6) . . ?
C40 C68 C26 119.2(5) . . ?
C22 C69 C67 120.3(6) . . ?
C20 C70 C60 122.0(6) . . ?
C57 C71 C25 120.0(7) . . ?
C67 C72 C39 119.5(6) . . ?
C64 C73 C33 120.1(7) . . ?
C58 C74 C30 120.8(5) . . ?
C60 C75 C48 118.7(7) . . ?
C40 C76 C85 120.1(6) . . ?
C11 C77 C83 121.8(5) . . ?
C38 C78 C52 120.1(6) . . ?
C57 C79 C37 120.5(7) . . ?
C84 C81 C36 119.6(5) . . ?
C64 C82 C35 118.7(7) . . ?
C42 C83 C77 122.2(6) . . ?
C65 C84 C81 121.2(6) . . ?
C9 C85 C76 122.5(5) . . ?
C53 C86 C62 119.6(6) . . ?
C43 N19 C55 122.4(5) . . ?
N19 C43 C80 120.1(5) . . ?
C55 C50 C66 120.2(5) . . ?
N19 C55 C50 118.8(6) . . ?
C50 C66 C80 119.5(6) . . ?
C43 C80 C66 118.9(6) . . ?

loop_
_geom_bond_atom_site_label_1
_geom_bond_atom_site_label_2
_geom_bond_distance
_geom_bond_site_symmetry_2
_geom_bond_publ_flag
Si1 O4 1.588(3) . ?
Si1 O5 1.641(3) . ?
Si1 C9 1.857(4) . ?
Si1 C13 1.865(4) . ?
Si2 O8 1.612(3) . ?
Si2 O6 1.614(3) . ?
Si2 C12 1.842(4) . ?
Si2 C10 1.855(4) . ?
Si3 O7 1.630(3) . ?
Si3 O3 1.630(3) . ?
Si3 C20 1.858(5) . ?
Si3 C15 1.871(4) . ?
Si4 O7 1.618(3) . ?
Si4 O5 1.626(3) . ?
Si4 C17 1.847(4) . ?
Si4 C18 1.850(5) . ?
Si5 O1 1.598(3) . ?
Si5 O8 1.636(3) . ?
Si5 C11 1.857(4) . ?
Si5 C14 1.864(5) . ?
Si6 O2 1.591(3) . ?
Si6 O6 1.647(3) . ?
Si6 C21 1.859(4) . ?
Si6 C16 1.866(4) . ?
Al1 O2 1.723(3) . ?
Al1 O4 1.724(3) . ?
Al1 O1 1.733(3) . ?
Al1 O3 1.772(3) . ?
C9 C26 1.354(6) . ?
C9 C85 1.367(6) . ?
C10 C33 1.375(6) . ?
C10 C35 1.392(6) . ?
C11 C77 1.334(6) . ?
C11 C34 1.351(6) . ?
C12 C52 1.349(6) . ?
C12 C54 1.361(6) . ?
C13 C24 1.379(6) . ?
C13 C23 1.396(6) . ?
C14 C37 1.382(6) . ?
C14 C25 1.385(6) . ?
C15 C41 1.370(6) . ?
C15 C30 1.380(6) . ?
C16 C49 1.356(6) . ?
C16 C61 1.375(6) . ?
C17 C27 1.382(6) . ?
C17 C36 1.390(6) . ?
C18 C39 1.383(6) . ?
C18 C22 1.391(6) . ?
C20 C51 1.360(7) . ?
C20 C70 1.371(7) . ?
C21 C29 1.382(6) . ?
C21 C28 1.409(6) . ?
C22 C69 1.368(7) . ?
C23 C32 1.380(6) . ?
C24 C59 1.388(6) . ?
C25 C71 1.364(7) . ?
C26 C68 1.400(7) . ?
C27 C65 1.374(7) . ?
C28 C44 1.373(6) . ?
C29 C56 1.360(6) . ?
C30 C74 1.365(6) . ?
C31 C32 1.361(7) . ?
C31 C59 1.386(8) . ?
C33 C73 1.387(7) . ?
C34 C47 1.411(7) . ?
C35 C82 1.378(7) . ?
C36 C81 1.405(7) . ?
C37 C79 1.407(7) . ?
C38 C63 1.329(7) . ?
C38 C78 1.356(7) . ?
C39 C72 1.386(7) . ?
C40 C76 1.320(7) . ?
C40 C68 1.344(7) . ?
C41 C45 1.392(6) . ?
C42 C83 1.288(7) . ?
C42 C47 1.334(8) . ?
C44 C46 1.364(7) . ?
C45 C58 1.346(7) . ?
C46 C56 1.382(7) . ?
C48 C75 1.338(9) . ?
C48 C51 1.381(8) . ?
C49 C53 1.387(8) . ?
C52 C78 1.382(7) . ?
C53 C86 1.326(8) . ?
C54 C63 1.389(7) . ?
C57 C71 1.355(9) . ?
C57 C79 1.354(8) . ?
C58 C74 1.355(7) . ?
C60 C75 1.338(9) . ?
C60 C70 1.402(8) . ?
C61 C62 1.382(7) . ?
C62 C86 1.337(8) . ?
C64 C73 1.362(10) . ?
C64 C82 1.368(9) . ?
C65 C84 1.350(8) . ?
C67 C72 1.360(8) . ?
C67 C69 1.371(9) . ?
C76 C85 1.387(7) . ?
C77 C83 1.403(7) . ?
C81 C84 1.360(8) . ?
N19 C43 1.321(6) . ?
N19 C55 1.328(6) . ?
C43 C80 1.354(7) . ?
C50 C55 1.352(7) . ?
C50 C66 1.359(7) . ?
C66 C80 1.365(7) . ?
